data_4066473
loop_
_publ_author_name
'Chmely, Stephen C.'
'Hanusa, Timothy P.'
'Rheingold, Arnold L.'

_publ_section_title
;
 Influence of Ring Methylation in Group 15 Tetramethylcyclopentadienyl
 Complexes, M(C5Me4H)nI3&#x2212;n(M = As, Sb)&#x2020;
;
_journal_issue 21
_journal_name_full Organometallics
_journal_page_first 5551
_journal_paper_doi 10.1021/om100474m
_journal_volume 29
_journal_year 2010
_chemical_formula_sum 'C9 H13 I2 Sb'
_chemical_formula_weight 496.74
_chemical_name_systematic
; 
 ? 
;
_space_group_IT_number 14
_symmetry_cell_setting monoclinic
_symmetry_space_group_name_Hall '-P 2yn'
_symmetry_space_group_name_H-M 'P 1 21/n 1'
_atom_sites_solution_hydrogens geom
_atom_sites_solution_primary direct
_atom_sites_solution_secondary difmap
_audit_creation_method SHELXL-97
_cell_angle_alpha 90.00
_cell_angle_beta 96.67(3)
_cell_angle_gamma 90.00
_cell_formula_units_Z 4
_cell_length_a 9.740(2)
_cell_length_b 8.750(2)
_cell_length_c 15.390(3)
_cell_measurement_reflns_used 430
_cell_measurement_temperature 100(2)
_cell_measurement_theta_max 45.87
_cell_measurement_theta_min 5.90
_cell_volume 1302.7(5)
_computing_cell_refinement 'Bruker XSCANS'
_computing_data_collection 'Bruker XSCANS'
_computing_data_reduction 'Bruker SHELXTL'
_computing_molecular_graphics 'Bruker SHELXTL'
_computing_publication_material 'Bruker SHELXTL'
_computing_structure_refinement 'SHELXL-97 (Sheldrick, 1997)'
_computing_structure_solution 'SHELXS-97 (Sheldrick, 1990)'
_diffrn_ambient_temperature 100(2)
_diffrn_measured_fraction_theta_full 0.922
_diffrn_measured_fraction_theta_max 0.900
_diffrn_measurement_device_type 'Bruker P4'
_diffrn_measurement_method '\w scans'
_diffrn_radiation_monochromator graphite
_diffrn_radiation_source 'fine-focus sealed tube'
_diffrn_radiation_type CuK\a
_diffrn_radiation_wavelength 1.54178
_diffrn_reflns_av_R_equivalents 0.0228
_diffrn_reflns_av_sigmaI/netI 0.0301
_diffrn_reflns_limit_h_max 11
_diffrn_reflns_limit_h_min -11
_diffrn_reflns_limit_k_max 9
_diffrn_reflns_limit_k_min -10
_diffrn_reflns_limit_l_max 14
_diffrn_reflns_limit_l_min -18
_diffrn_reflns_number 4946
_diffrn_reflns_theta_full 65.00
_diffrn_reflns_theta_max 67.99
_diffrn_reflns_theta_min 5.12
_exptl_absorpt_coefficient_mu 53.646
_exptl_absorpt_correction_T_max 0.1411
_exptl_absorpt_correction_T_min 0.0273
_exptl_absorpt_correction_type multi-scan
_exptl_absorpt_process_details sadabs
_exptl_crystal_colour yellow
_exptl_crystal_density_diffrn 2.533
_exptl_crystal_density_method 'not measured'
_exptl_crystal_description blade
_exptl_crystal_F_000 896
_exptl_crystal_size_max 0.24
_exptl_crystal_size_mid 0.10
_exptl_crystal_size_min 0.06
_refine_diff_density_max 3.548
_refine_diff_density_min -1.824
_refine_diff_density_rms 0.396
_refine_ls_extinction_method none
_refine_ls_goodness_of_fit_ref 1.175
_refine_ls_hydrogen_treatment constr
_refine_ls_matrix_type full
_refine_ls_number_parameters 109
_refine_ls_number_reflns 2141
_refine_ls_number_restraints 6
_refine_ls_restrained_S_all 1.177
_refine_ls_R_factor_all 0.0570
_refine_ls_R_factor_gt 0.0533
_refine_ls_shift/su_max 0.001
_refine_ls_shift/su_mean 0.000
_refine_ls_structure_factor_coef Fsqd
_refine_ls_weighting_details 'calc w=1/[\s^2^(Fo^2^)+(0.1000P)^2^+3.3000P] where P=(Fo^2^+2Fc^2^)/3'
_refine_ls_weighting_scheme calc
_refine_ls_wR_factor_gt 0.1411
_refine_ls_wR_factor_ref 0.1444
_reflns_number_gt 1945
_reflns_number_total 2141
_reflns_threshold_expression >2sigma(I)
_cod_data_source_file om100474m_si_002.cif
_cod_data_source_block vand51
_cod_depositor_comments
;
The following automatic conversions were performed:

'_symmetry_cell_setting' value 'Monoclinic' changed to 'monoclinic'
according to /home/saulius/struct/CIF-dictionaries/cif_core.dic
dictionary named 'cif_core.dic' version 2.4.1 from 2010-06-29.

Automatic conversion script
Id: cif_fix_values 1715 2011-07-08 13:25:40Z adriana 
;
_cod_original_cell_volume 1302.7(4)
_cod_original_sg_symbol_H-M P2(1)/n
_cod_database_code 4066473

loop_
_symmetry_equiv_pos_as_xyz
'x, y, z'
'-x+1/2, y+1/2, -z+1/2'
'-x, -y, -z'
'x-1/2, -y-1/2, z-1/2'

loop_
_atom_site_label
_atom_site_type_symbol
_atom_site_fract_x
_atom_site_fract_y
_atom_site_fract_z
_atom_site_U_iso_or_equiv
_atom_site_adp_type
_atom_site_occupancy
_atom_site_symmetry_multiplicity
_atom_site_calc_flag
_atom_site_refinement_flags
Sb1 Sb 0.81706(5) 0.16332(7) 0.71455(3) 0.0160(2) Uani 1 1 d .
I1 I 0.53777(6) 0.06899(7) 0.72909(4) 0.0198(2) Uani 1 1 d .
I2 I 0.89789(7) 0.05955(8) 0.88791(4) 0.0280(3) Uani 1 1 d .
C1 C 1.0286(10) 0.0440(12) 0.6489(6) 0.021(2) Uani 1 1 d .
C2 C 1.0361(9) 0.1742(11) 0.5965(6) 0.0157(19) Uani 1 1 d .
C3 C 0.9099(10) 0.1870(11) 0.5388(6) 0.0180(19) Uani 1 1 d .
C4 C 0.8228(9) 0.0678(10) 0.5532(6) 0.0164(19) Uani 1 1 d .
C5 C 0.8883(9) -0.0218(11) 0.6270(6) 0.0163(18) Uani 1 1 d .
H5A H 0.8677 -0.1325 0.6350 0.020 Uiso 1 1 calc R
C6 C 1.1385(10) -0.0243(12) 0.7132(7) 0.024(2) Uani 1 1 d .
H6A H 1.2126 -0.0654 0.6820 0.036 Uiso 1 1 calc R
H6B H 1.0987 -0.1068 0.7453 0.036 Uiso 1 1 calc R
H6C H 1.1763 0.0547 0.7544 0.036 Uiso 1 1 calc R
C7 C 1.1561(9) 0.2844(11) 0.5988(6) 0.0198(19) Uani 1 1 d .
H7A H 1.2290 0.2531 0.6446 0.030 Uiso 1 1 calc R
H7B H 1.1245 0.3876 0.6114 0.030 Uiso 1 1 calc R
H7C H 1.1924 0.2839 0.5421 0.030 Uiso 1 1 calc R
C8 C 0.8800(11) 0.3170(12) 0.4742(7) 0.027(2) Uani 1 1 d .
H8A H 0.7891 0.3015 0.4408 0.040 Uiso 1 1 calc R
H8B H 0.9511 0.3193 0.4341 0.040 Uiso 1 1 calc R
H8C H 0.8805 0.4141 0.5060 0.040 Uiso 1 1 calc R
C9 C 0.6817(10) 0.0351(13) 0.5068(7) 0.024(2) Uani 1 1 d U
H9A H 0.6903 -0.0017 0.4476 0.037 Uiso 1 1 calc R
H9B H 0.6263 0.1289 0.5036 0.037 Uiso 1 1 calc R
H9C H 0.6365 -0.0432 0.5391 0.037 Uiso 1 1 calc R

loop_
_atom_site_aniso_label
_atom_site_aniso_U_11
_atom_site_aniso_U_22
_atom_site_aniso_U_33
_atom_site_aniso_U_23
_atom_site_aniso_U_13
_atom_site_aniso_U_12
Sb1 0.0106(3) 0.0204(4) 0.0154(4) -0.0007(2) -0.0049(2) -0.0013(2)
I1 0.0091(4) 0.0261(4) 0.0233(4) 0.0006(2) -0.0023(2) 0.0004(2)
I2 0.0229(4) 0.0444(5) 0.0145(4) 0.0030(2) -0.0071(3) 0.0002(3)
C1 0.017(5) 0.028(5) 0.016(4) 0.002(4) -0.004(4) 0.004(4)
C2 0.009(4) 0.021(5) 0.016(4) -0.007(3) -0.004(3) 0.002(3)
C3 0.014(4) 0.026(5) 0.013(4) -0.001(3) -0.002(3) 0.003(4)
C4 0.008(4) 0.021(5) 0.019(4) -0.001(3) -0.007(3) 0.004(3)
C5 0.015(4) 0.014(4) 0.019(4) -0.002(3) 0.000(3) 0.002(4)
C6 0.013(5) 0.025(5) 0.034(5) 0.009(4) -0.001(4) 0.000(4)
C7 0.013(4) 0.022(5) 0.024(5) 0.001(4) 0.000(4) -0.002(4)
C8 0.028(6) 0.029(6) 0.022(5) 0.003(4) -0.004(4) 0.004(4)
C9 0.016(4) 0.029(4) 0.025(4) 0.002(3) -0.011(3) 0.001(3)

loop_
_atom_type_symbol
_atom_type_description
_atom_type_scat_dispersion_real
_atom_type_scat_dispersion_imag
_atom_type_scat_source
C C 0.0181 0.0091 'International Tables Vol C Tables 4.2.6.8 and 6.1.1.4'
H H 0.0000 0.0000 'International Tables Vol C Tables 4.2.6.8 and 6.1.1.4'
Sb Sb -0.0562 5.8946 'International Tables Vol C Tables 4.2.6.8 and 6.1.1.4'
I I -0.3257 6.8362 'International Tables Vol C Tables 4.2.6.8 and 6.1.1.4'

loop_
_geom_angle_atom_site_label_1
_geom_angle_atom_site_label_2
_geom_angle_atom_site_label_3
_geom_angle
C5 Sb1 C1 34.5(3)
C5 Sb1 C4 33.8(3)
C1 Sb1 C4 53.4(3)
C5 Sb1 I2 105.0(2)
C1 Sb1 I2 95.2(2)
C4 Sb1 I2 138.76(19)
C5 Sb1 I1 101.5(2)
C1 Sb1 I1 135.3(2)
C4 Sb1 I1 96.1(2)
I2 Sb1 I1 89.81(4)
C2 C1 C5 107.0(8)
C2 C1 C6 128.6(9)
C5 C1 C6 124.4(9)
C2 C1 Sb1 89.7(6)
C5 C1 Sb1 59.8(5)
C6 C1 Sb1 116.0(7)
C1 C2 C3 108.7(8)
C1 C2 C7 126.6(8)
C3 C2 C7 124.8(9)
C4 C3 C2 110.0(8)
C4 C3 C8 126.7(8)
C2 C3 C8 123.3(9)
C3 C4 C5 108.0(7)
C3 C4 C9 127.9(9)
C5 C4 C9 124.0(9)
C3 C4 Sb1 89.5(6)
C5 C4 Sb1 59.5(5)
C9 C4 Sb1 113.0(7)
C4 C5 C1 106.0(8)
C4 C5 Sb1 86.7(5)
C1 C5 Sb1 85.7(6)

loop_
_geom_bond_atom_site_label_1
_geom_bond_atom_site_label_2
_geom_bond_distance
Sb1 C5 2.267(9)
Sb1 C1 2.616(11)
Sb1 C4 2.626(9)
Sb1 I2 2.8416(10)
Sb1 I1 2.8763(10)
C1 C2 1.403(14)
C1 C5 1.485(13)
C1 C6 1.496(12)
C2 C3 1.435(11)
C2 C7 1.512(13)
C3 C4 1.378(14)
C3 C8 1.517(13)
C4 C5 1.463(12)
C4 C9 1.501(12)
